data_8105771
loop_
_publ_author_name
'Li, Xiao-Jun'
'Zeng, Xu-Li'
'Che, Li-Rui'
'Xu, Zhen'

_publ_section_title
;
 Crystal structure of poly[(\m 4-(4H-1,2,4-triazol-4-yl)phenyl)acetato-\k4
 N,N&#x2032;,O,O&#x2032;)(formiato-\k1 O)cobalt(II)], C11H9CoN3O4
;
_journal_issue 3
_journal_name_full 'Zeitschrift f\"ur Kristallographie - New Crystal Structures'
_journal_page_first 533
_journal_page_last 534
_journal_paper_doi 10.1515/ncrs-2018-0541
_journal_volume 234
_journal_year 2019
_chemical_formula_moiety 'C11 H9 Co N3 O4'
_chemical_formula_sum 'C11 H9 Co N3 O4'
_chemical_formula_weight 306.14
_space_group_crystal_system monoclinic
_space_group_IT_number 15
_space_group_name_Hall '-I 2ya'
_space_group_name_H-M_alt 'I 1 2/a 1'
_atom_sites_solution_hydrogens geom
_cell_angle_alpha 90
_cell_angle_beta 99.424(6)
_cell_angle_gamma 90
_cell_formula_units_Z 8
_cell_length_a 12.6503(9)
_cell_length_b 8.0959(6)
_cell_length_c 22.9723(14)
_cell_measurement_reflns_used 2043
_cell_measurement_temperature 293(2)
_cell_measurement_theta_max 72.6200
_cell_measurement_theta_min 5.8060
_cell_volume 2321.0(3)
_computing_cell_refinement
;
CrysAlisPro, Agilent Technologies,
Version 1.171.37.35 (release 13-08-2014 CrysAlis171 .NET)
(compiled Aug 13 2014,18:06:01)
;
_computing_data_collection
;
CrysAlisPro, Agilent Technologies,
Version 1.171.37.35 (release 13-08-2014 CrysAlis171 .NET)
(compiled Aug 13 2014,18:06:01)
;
_computing_data_reduction
;
CrysAlisPro, Agilent Technologies,
Version 1.171.37.35 (release 13-08-2014 CrysAlis171 .NET)
(compiled Aug 13 2014,18:06:01)
;
_computing_molecular_graphics 'Olex2 (Dolomanov et al., 2009)'
_computing_publication_material 'Olex2 (Dolomanov et al., 2009)'
_computing_structure_refinement 'ShelXL (Sheldrick, 2015)'
_computing_structure_solution 'SHELXT 2014/5 (Sheldrick, 2014)'
_diffrn_ambient_temperature 293(2)
_diffrn_detector 'CCD plate'
_diffrn_detector_area_resol_mean 5.3031
_diffrn_detector_type AtlasS2
_diffrn_measured_fraction_theta_full 0.999
_diffrn_measured_fraction_theta_max 0.970
_diffrn_measurement_details
;
#__ type_ start__ end____ width___ exp.time_
  1 omega  -40.00   18.00   1.0000   12.5000
omega____ theta____ kappa____ phi______ frames
    -      -40.2955   38.0000   30.0000 58

#__ type_ start__ end____ width___ exp.time_
  2 omega  -41.00   33.00   1.0000   12.5000
omega____ theta____ kappa____ phi______ frames
    -      -40.2955   38.0000  150.0000 74

#__ type_ start__ end____ width___ exp.time_
  3 omega   66.00  118.00   1.0000   12.5000
omega____ theta____ kappa____ phi______ frames
    -       40.2955   19.0000   60.0000 52

#__ type_ start__ end____ width___ exp.time_
  4 omega   91.00  161.00   1.0000   50.0000
omega____ theta____ kappa____ phi______ frames
    -      107.1410   45.0000  -60.0000 70

#__ type_ start__ end____ width___ exp.time_
  5 omega  100.00  178.00   1.0000   50.0000
omega____ theta____ kappa____ phi______ frames
    -      107.1410  125.0000  -30.0000 78

#__ type_ start__ end____ width___ exp.time_
  6 omega  104.00  163.00   1.0000   50.0000
omega____ theta____ kappa____ phi______ frames
    -      107.1410  125.0000  120.0000 59

#__ type_ start__ end____ width___ exp.time_
  7 omega   54.00   98.00   1.0000   50.0000
omega____ theta____ kappa____ phi______ frames
    -      107.1410  -45.0000  -30.0000 44

#__ type_ start__ end____ width___ exp.time_
  8 omega   68.00  108.00   1.0000   50.0000
omega____ theta____ kappa____ phi______ frames
    -      107.1410  -95.0000    0.0000 40

#__ type_ start__ end____ width___ exp.time_
  9 omega   42.00  118.00   1.0000   50.0000
omega____ theta____ kappa____ phi______ frames
    -      107.1410 -125.0000 -150.0000 76

#__ type_ start__ end____ width___ exp.time_
 10 omega   31.00   89.00   1.0000   50.0000
omega____ theta____ kappa____ phi______ frames
    -      107.1410  -30.0000 -180.0000 58

#__ type_ start__ end____ width___ exp.time_
 11 omega   24.00   87.00   1.0000   12.5000
omega____ theta____ kappa____ phi______ frames
    -       40.2955 -125.0000  120.0000 63
;
_diffrn_measurement_device 'four-circle diffractometer'
_diffrn_measurement_device_type 'SuperNova, Dual, Cu at zero, AtlasS2'
_diffrn_measurement_method '\w scans'
_diffrn_orient_matrix_UB_11 0.0666755000
_diffrn_orient_matrix_UB_12 -0.0909953000
_diffrn_orient_matrix_UB_13 -0.0403843000
_diffrn_orient_matrix_UB_21 -0.0446320000
_diffrn_orient_matrix_UB_22 -0.1666553000
_diffrn_orient_matrix_UB_23 0.0175624000
_diffrn_orient_matrix_UB_31 -0.0935833000
_diffrn_orient_matrix_UB_32 0.0144516000
_diffrn_orient_matrix_UB_33 -0.0518565000
_diffrn_radiation_monochromator mirror
_diffrn_radiation_probe x-ray
_diffrn_radiation_type CuK\a
_diffrn_radiation_wavelength 1.54184
_diffrn_reflns_av_R_equivalents 0.0299
_diffrn_reflns_av_unetI/netI 0.0351
_diffrn_reflns_Laue_measured_fraction_full 0.999
_diffrn_reflns_Laue_measured_fraction_max 0.970
_diffrn_reflns_limit_h_max 12
_diffrn_reflns_limit_h_min -15
_diffrn_reflns_limit_k_max 9
_diffrn_reflns_limit_k_min -9
_diffrn_reflns_limit_l_max 24
_diffrn_reflns_limit_l_min -28
_diffrn_reflns_number 4247
_diffrn_reflns_point_group_measured_fraction_full 0.999
_diffrn_reflns_point_group_measured_fraction_max 0.970
_diffrn_reflns_theta_full 67.684
_diffrn_reflns_theta_max 73.644
_diffrn_reflns_theta_min 3.901
_diffrn_source 'sealed X-ray tube'
_diffrn_source_type 'SuperNova (Cu) X-ray Source'
_exptl_absorpt_coefficient_mu 11.764
_exptl_absorpt_correction_T_max 1.00000
_exptl_absorpt_correction_T_min 0.55961
_exptl_absorpt_correction_type multi-scan
_exptl_absorpt_process_details
;
CrysAlisPro, Agilent Technologies,
Version 1.171.37.35 (release 13-08-2014 CrysAlis171 .NET)
(compiled Aug 13 2014,18:06:01)
Empirical absorption correction using spherical harmonics,
 implemented in SCALE3 ABSPACK scaling algorithm.
;
_exptl_crystal_colour pink
_exptl_crystal_colour_primary pink
_exptl_crystal_density_diffrn 1.752
_exptl_crystal_description block
_exptl_crystal_F_000 1240
_exptl_crystal_size_max 0.22
_exptl_crystal_size_mid 0.18
_exptl_crystal_size_min 0.07
_refine_diff_density_max 0.429
_refine_diff_density_min -0.710
_refine_diff_density_rms 0.180
_refine_ls_extinction_coef .
_refine_ls_extinction_method none
_refine_ls_goodness_of_fit_ref 1.088
_refine_ls_hydrogen_treatment constr
_refine_ls_matrix_type full
_refine_ls_number_parameters 174
_refine_ls_number_reflns 2265
_refine_ls_number_restraints 0
_refine_ls_restrained_S_all 1.088
_refine_ls_R_factor_all 0.0435
_refine_ls_R_factor_gt 0.0370
_refine_ls_shift/su_max 0.000
_refine_ls_shift/su_mean 0.000
_refine_ls_structure_factor_coef Fsqd
_refine_ls_weighting_details 'w=1/[\s^2^(Fo^2^)+(0.0729P)^2^] where P=(Fo^2^+2Fc^2^)/3'
_refine_ls_weighting_scheme calc
_refine_ls_wR_factor_gt 0.0974
_refine_ls_wR_factor_ref 0.1101
_reflns_Friedel_coverage 0.000
_reflns_Friedel_fraction_full .
_reflns_Friedel_fraction_max .
_reflns_number_gt 2098
_reflns_number_total 2265
_reflns_threshold_expression 'I > 2\s(I)'
_cod_data_source_file suppl_ncrs-2018-0541_suppl.cif
_cod_data_source_block 1
_cod_database_code 8105771
_chemical_oxdiff_formula 'C H O N Co'
_shelx_space_group_comment
;
The symmetry employed for this shelxl refinement is uniquely defined
by the following loop, which should always be used as a source of
symmetry information in preference to the above space-group names.
They are only intended as comments.
;
_shelx_estimated_absorpt_t_max 0.493
_shelx_estimated_absorpt_t_min 0.182
_reflns_odcompleteness_completeness 99.91
_reflns_odcompleteness_iscentric 1
_reflns_odcompleteness_theta 66.97
_olex2_refinement_description
;
1. Fixed Uiso
 At 1.2 times of:
  All C(H) groups, All C(H,H) groups
2.a Secondary CH2 refined with riding coordinates:
 C9(H9A,H9B)
2.b Aromatic/amide H refined with riding coordinates:
 C1(H1), C2(H2), C4(H4), C5(H5), C7(H7), C8(H8), C11(H11)
;
_olex2_submission_special_instructions 'No special instructions were received'
_publcif_funding_html
;
;

loop_
_space_group_symop_operation_xyz
'x, y, z'
'-x+1/2, y, -z'
'x+1/2, y+1/2, z+1/2'
'-x+1, y+1/2, -z+1/2'
'-x, -y, -z'
'x-1/2, -y, z'
'-x+1/2, -y+1/2, -z+1/2'
'x, -y+1/2, z+1/2'

loop_
_atom_site_label
_atom_site_type_symbol
_atom_site_fract_x
_atom_site_fract_y
_atom_site_fract_z
_atom_site_U_iso_or_equiv
_atom_site_adp_type
_atom_site_occupancy
_atom_site_site_symmetry_order
_atom_site_calc_flag
_atom_site_refinement_flags_posn
_atom_site_refinement_flags_adp
_atom_site_refinement_flags_occupancy
_atom_site_disorder_assembly
_atom_site_disorder_group
Co1 Co 0.500000 0.500000 0.500000 0.02391(17) Uani 1 2 d S T P . .
Co2 Co 0.250000 0.32206(7) 0.500000 0.02309(17) Uani 1 2 d S T P . .
O1 O 0.7222(2) 0.3586(4) 0.62216(12) 0.0623(7) Uani 1 1 d . . . . .
O2 O 0.49955(15) 0.2629(3) 0.46799(8) 0.0330(4) Uani 1 1 d . . . . .
O3 O 0.33401(15) 0.1558(2) 0.45756(8) 0.0328(4) Uani 1 1 d . . . . .
O4 O 0.66409(15) 0.4822(2) 0.53536(8) 0.0326(4) Uani 1 1 d . . . . .
N1 N 0.45607(17) 0.0836(3) 0.08058(9) 0.0289(5) Uani 1 1 d . . . . .
N2 N 0.36193(17) 0.1696(3) 0.07882(9) 0.0266(4) Uani 1 1 d . . . . .
N3 N 0.42762(17) 0.1178(3) 0.17072(9) 0.0300(5) Uani 1 1 d . . . . .
C1 C 0.4935(2) 0.0535(4) 0.13590(11) 0.0326(6) Uani 1 1 d . . . . .
H1 H 0.556434 -0.003975 0.149392 0.039 Uiso 1 1 calc R . . . .
C2 C 0.3460(2) 0.1881(3) 0.13318(11) 0.0298(5) Uani 1 1 d . . . . .
H2 H 0.287546 0.241469 0.144490 0.036 Uiso 1 1 calc R . . . .
C3 C 0.4360(2) 0.0987(4) 0.23366(10) 0.0299(5) Uani 1 1 d . . . . .
C4 C 0.3511(2) 0.0330(4) 0.25645(12) 0.0374(6) Uani 1 1 d . . . . .
H4 H 0.287262 0.007874 0.231797 0.045 Uiso 1 1 calc R . . . .
C5 C 0.3622(2) 0.0048(4) 0.31686(12) 0.0368(6) Uani 1 1 d . . . . .
H5 H 0.304940 -0.038729 0.332604 0.044 Uiso 1 1 calc R . . . .
C6 C 0.4575(2) 0.0408(3) 0.35402(10) 0.0287(5) Uani 1 1 d . . . . .
C7 C 0.5414(2) 0.1095(4) 0.32991(11) 0.0365(6) Uani 1 1 d . . . . .
H7 H 0.605015 0.136701 0.354426 0.044 Uiso 1 1 calc R . . . .
C8 C 0.5312(2) 0.1380(4) 0.26964(12) 0.0374(6) Uani 1 1 d . . . . .
H8 H 0.587814 0.182956 0.253696 0.045 Uiso 1 1 calc R . . . .
C9 C 0.4690(2) 0.0069(3) 0.41928(11) 0.0319(6) Uani 1 1 d . . . . .
H9A H 0.543409 -0.016302 0.434957 0.038 Uiso 1 1 calc R . . . .
H9B H 0.426948 -0.089607 0.425771 0.038 Uiso 1 1 calc R . . . .
C10 C 0.4312(2) 0.1546(3) 0.45157(10) 0.0263(5) Uani 1 1 d . . . . .
C11 C 0.7134(3) 0.3713(4) 0.56971(13) 0.0407(7) Uani 1 1 d . . . . .
H11 H 0.747095 0.289325 0.551068 0.049 Uiso 1 1 calc R . . . .

loop_
_atom_site_aniso_label
_atom_site_aniso_U_11
_atom_site_aniso_U_22
_atom_site_aniso_U_33
_atom_site_aniso_U_23
_atom_site_aniso_U_13
_atom_site_aniso_U_12
Co1 0.0245(3) 0.0333(3) 0.0142(3) 0.00012(18) 0.00411(19) -0.0019(2)
Co2 0.0244(3) 0.0304(3) 0.0142(3) 0.000 0.00242(19) 0.000
O1 0.0679(16) 0.0741(19) 0.0431(14) 0.0180(13) 0.0037(11) 0.0048(14)
O2 0.0347(9) 0.0353(10) 0.0287(9) -0.0049(7) 0.0045(7) 0.0018(8)
O3 0.0324(9) 0.0396(11) 0.0271(9) -0.0050(7) 0.0071(7) 0.0037(8)
O4 0.0265(9) 0.0380(11) 0.0323(10) 0.0077(8) 0.0022(7) -0.0010(7)
N1 0.0283(10) 0.0431(13) 0.0155(9) 0.0009(8) 0.0037(7) 0.0041(9)
N2 0.0254(9) 0.0372(12) 0.0167(9) -0.0012(8) 0.0021(7) 0.0009(8)
N3 0.0331(11) 0.0432(13) 0.0139(9) 0.0001(8) 0.0043(7) 0.0016(9)
C1 0.0317(13) 0.0478(16) 0.0176(11) 0.0018(10) 0.0026(9) 0.0067(11)
C2 0.0332(13) 0.0383(15) 0.0182(11) -0.0010(9) 0.0048(9) 0.0044(10)
C3 0.0379(13) 0.0393(14) 0.0125(10) -0.0016(9) 0.0045(9) 0.0012(11)
C4 0.0342(14) 0.0582(18) 0.0195(12) -0.0010(11) 0.0031(10) -0.0063(12)
C5 0.0376(14) 0.0520(18) 0.0222(13) 0.0029(11) 0.0093(10) -0.0033(12)
C6 0.0414(13) 0.0300(13) 0.0152(11) -0.0016(9) 0.0065(9) 0.0057(10)
C7 0.0381(14) 0.0513(17) 0.0186(12) -0.0018(11) 0.0002(10) -0.0050(12)
C8 0.0363(14) 0.0557(18) 0.0207(12) -0.0008(11) 0.0063(10) -0.0083(13)
C9 0.0457(15) 0.0334(14) 0.0170(11) 0.0012(9) 0.0063(10) 0.0103(11)
C10 0.0371(13) 0.0292(13) 0.0122(10) 0.0015(8) 0.0032(9) 0.0061(10)
C11 0.0460(16) 0.0408(16) 0.0354(15) 0.0087(12) 0.0075(12) 0.0060(13)

loop_
_atom_type_symbol
_atom_type_description
_atom_type_scat_dispersion_real
_atom_type_scat_dispersion_imag
_atom_type_scat_source
C C 0.0181 0.0091 'International Tables Vol C Tables 4.2.6.8 and 6.1.1.4'
H H 0.0000 0.0000 'International Tables Vol C Tables 4.2.6.8 and 6.1.1.4'
Co Co -2.3653 3.6143 'International Tables Vol C Tables 4.2.6.8 and 6.1.1.4'
N N 0.0311 0.0180 'International Tables Vol C Tables 4.2.6.8 and 6.1.1.4'
O O 0.0492 0.0322 'International Tables Vol C Tables 4.2.6.8 and 6.1.1.4'

loop_
_geom_angle_atom_site_label_1
_geom_angle_atom_site_label_2
_geom_angle_atom_site_label_3
_geom_angle
_geom_angle_site_symmetry_1
_geom_angle_site_symmetry_3
O2 Co1 O2 180.0 . 5_666
O2 Co1 O4 88.91(8) 5_666 .
O2 Co1 O4 91.09(8) 5_666 5_666
O2 Co1 O4 91.09(8) . .
O2 Co1 O4 88.91(8) . 5_666
O2 Co1 N1 91.62(9) . 8
O2 Co1 N1 88.38(9) . 4
O2 Co1 N1 88.38(9) 5_666 8
O2 Co1 N1 91.62(9) 5_666 4
O4 Co1 O4 180.0 . 5_666
O4 Co1 N1 91.38(8) 5_666 4
O4 Co1 N1 88.62(8) 5_666 8
O4 Co1 N1 91.38(8) . 8
O4 Co1 N1 88.62(8) . 4
N1 Co1 N1 180.0 8 4
O3 Co2 O3 98.25(12) 2_556 .
O3 Co2 O4 172.64(8) . 6_565
O3 Co2 O4 88.33(8) 2_556 6_565
O3 Co2 O4 88.33(8) . 5_666
O3 Co2 O4 172.64(8) 2_556 5_666
O3 Co2 N2 95.82(8) . 8
O3 Co2 N2 86.58(8) 2_556 8
O3 Co2 N2 95.82(8) 2_556 7
O3 Co2 N2 86.58(8) . 7
O4 Co2 O4 85.30(11) 5_666 6_565
N2 Co2 O4 89.49(8) 8 5_666
N2 Co2 O4 87.82(8) 7 5_666
N2 Co2 O4 87.82(8) 8 6_565
N2 Co2 O4 89.49(8) 7 6_565
N2 Co2 N2 176.34(12) 8 7
C10 O2 Co1 136.61(17) . .
C10 O3 Co2 130.25(17) . .
Co1 O4 Co2 109.30(8) . 5_666
C11 O4 Co1 129.22(19) . .
C11 O4 Co2 121.34(19) . 5_666
N2 N1 Co1 118.94(15) . 4_545
C1 N1 Co1 133.06(19) . 4_545
C1 N1 N2 107.3(2) . .
N1 N2 Co2 119.87(15) . 7
C2 N2 Co2 129.10(18) . 7
C2 N2 N1 107.4(2) . .
C1 N3 C2 105.3(2) . .
C1 N3 C3 127.0(2) . .
C2 N3 C3 127.3(2) . .
N1 C1 N3 110.1(2) . .
N1 C1 H1 124.9 . .
N3 C1 H1 124.9 . .
N2 C2 N3 109.9(2) . .
N2 C2 H2 125.1 . .
N3 C2 H2 125.1 . .
C4 C3 N3 119.3(2) . .
C4 C3 C8 121.3(2) . .
C8 C3 N3 119.3(2) . .
C3 C4 H4 120.5 . .
C3 C4 C5 119.1(3) . .
C5 C4 H4 120.5 . .
C4 C5 H5 119.5 . .
C6 C5 C4 120.9(3) . .
C6 C5 H5 119.5 . .
C5 C6 C7 118.8(2) . .
C5 C6 C9 120.3(3) . .
C7 C6 C9 120.9(2) . .
C6 C7 H7 119.6 . .
C8 C7 C6 120.7(2) . .
C8 C7 H7 119.6 . .
C3 C8 C7 119.2(3) . .
C3 C8 H8 120.4 . .
C7 C8 H8 120.4 . .
C6 C9 H9A 109.5 . .
C6 C9 H9B 109.5 . .
C6 C9 C10 110.7(2) . .
H9A C9 H9B 108.1 . .
C10 C9 H9A 109.5 . .
C10 C9 H9B 109.5 . .
O2 C10 O3 127.1(2) . .
O2 C10 C9 116.2(2) . .
O3 C10 C9 116.6(2) . .
O1 C11 O4 129.3(3) . .
O1 C11 H11 115.4 . .
O4 C11 H11 115.4 . .

loop_
_geom_bond_atom_site_label_1
_geom_bond_atom_site_label_2
_geom_bond_distance
_geom_bond_site_symmetry_2
Co1 O2 2.055(2) .
Co1 O2 2.055(2) 5_666
Co1 O4 2.1065(18) 5_666
Co1 O4 2.1065(18) .
Co1 N1 2.129(2) 8
Co1 N1 2.129(2) 4
Co2 O3 2.0570(19) 2_556
Co2 O3 2.0570(19) .
Co2 O4 2.154(2) 6_565
Co2 O4 2.154(2) 5_666
Co2 N2 2.109(2) 8
Co2 N2 2.109(2) 7
O1 C11 1.196(4) .
O2 C10 1.246(3) .
O3 C10 1.259(3) .
O4 C11 1.288(4) .
N1 N2 1.374(3) .
N1 C1 1.305(3) .
N2 C2 1.306(3) .
N3 C1 1.351(3) .
N3 C2 1.357(3) .
N3 C3 1.440(3) .
C1 H1 0.9300 .
C2 H2 0.9300 .
C3 C4 1.377(4) .
C3 C8 1.381(4) .
C4 H4 0.9300 .
C4 C5 1.391(4) .
C5 H5 0.9300 .
C5 C6 1.390(4) .
C6 C7 1.391(4) .
C6 C9 1.508(3) .
C7 H7 0.9300 .
C7 C8 1.389(4) .
C8 H8 0.9300 .
C9 H9A 0.9700 .
C9 H9B 0.9700 .
C9 C10 1.525(3) .
C11 H11 0.9300 .

loop_
_geom_torsion_atom_site_label_1
_geom_torsion_atom_site_label_2
_geom_torsion_atom_site_label_3
_geom_torsion_atom_site_label_4
_geom_torsion
_geom_torsion_site_symmetry_1
_geom_torsion_site_symmetry_2
_geom_torsion_site_symmetry_3
_geom_torsion_site_symmetry_4
Co1 O2 C10 O3 -10.3(4) . . . .
Co1 O2 C10 C9 167.98(17) . . . .
Co1 O4 C11 O1 -82.0(5) . . . .
Co1 N1 N2 Co2 11.6(3) 4_545 . . 7
Co1 N1 N2 C2 171.90(18) 4_545 . . .
Co1 N1 C1 N3 -170.8(2) 4_545 . . .
Co2 O3 C10 O2 -4.3(4) . . . .
Co2 O3 C10 C9 177.43(16) . . . .
Co2 O4 C11 O1 102.6(4) 5_666 . . .
Co2 N2 C2 N3 158.38(19) 7 . . .
N1 N2 C2 N3 0.5(3) . . . .
N2 N1 C1 N3 -0.5(3) . . . .
N3 C3 C4 C5 175.8(3) . . . .
N3 C3 C8 C7 -175.9(3) . . . .
C1 N1 N2 Co2 -160.3(2) . . . 7
C1 N1 N2 C2 0.0(3) . . . .
C1 N3 C2 N2 -0.8(3) . . . .
C1 N3 C3 C4 -122.8(3) . . . .
C1 N3 C3 C8 53.5(4) . . . .
C2 N3 C1 N1 0.7(3) . . . .
C2 N3 C3 C4 49.3(4) . . . .
C2 N3 C3 C8 -134.3(3) . . . .
C3 N3 C1 N1 174.3(3) . . . .
C3 N3 C2 N2 -174.3(3) . . . .
C3 C4 C5 C6 -0.5(5) . . . .
C4 C3 C8 C7 0.4(5) . . . .
C4 C5 C6 C7 1.5(5) . . . .
C4 C5 C6 C9 -179.0(3) . . . .
C5 C6 C7 C8 -1.6(5) . . . .
C5 C6 C9 C10 -88.2(3) . . . .
C6 C7 C8 C3 0.6(5) . . . .
C6 C9 C10 O2 -87.6(3) . . . .
C6 C9 C10 O3 90.8(3) . . . .
C7 C6 C9 C10 91.3(3) . . . .
C8 C3 C4 C5 -0.5(5) . . . .
C9 C6 C7 C8 178.9(3) . . . .
